data_7225236
loop_
_publ_author_name
'Guo, Hai-Yang'
'Zhang, Xiao'
'Cui, Xiao-Bing'
'Huo, Qi-Sheng'
'Xu, Ji-Qing'

_publ_section_title
;
 Vanadoantimonates: from discrete clusters to high dimensional aggregates
;
_journal_issue 27
_journal_name_full CrystEngComm
_journal_page_first 5130
_journal_paper_doi 10.1039/C6CE00616G
_journal_volume 18
_journal_year 2016
_chemical_formula_sum 'C12 H62 N12 Ni2 O48 Sb6 V15'
_chemical_formula_weight 2754.75
_space_group_crystal_system trigonal
_space_group_IT_number 146
_space_group_name_Hall 'R 3'
_space_group_name_H-M_alt 'R 3 :H'
_symmetry_space_group_name_Hall 'R 3'
_symmetry_space_group_name_H-M 'R 3 :H'
_atom_sites_solution_hydrogens geom
_audit_creation_method SHELXL-2014/7
_audit_update_record
;
2016-04-26 deposited with the CCDC.
2016-05-13 downloaded from the CCDC.
;
_cell_angle_alpha 90
_cell_angle_beta 90
_cell_angle_gamma 120
_cell_formula_units_Z 3
_cell_length_a 12.4887(7)
_cell_length_b 12.4887(7)
_cell_length_c 39.986(5)
_cell_measurement_reflns_used 9937
_cell_measurement_temperature 292(2)
_cell_measurement_theta_max 28.28
_cell_measurement_theta_min 2.77
_cell_volume 5401.0(8)
_computing_cell_refinement 'Bruker SMART'
_computing_data_collection 'Bruker SMART'
_computing_data_reduction 'Bruker SAINT'
_computing_molecular_graphics 'SHELXL-2014/7 (Sheldrick, 2014)'
_computing_publication_material 'SHELXL-2014/7 (Sheldrick, 2014)'
_computing_structure_refinement 'SHELXL-2014/7 (Sheldrick, 2014)'
_computing_structure_solution 'SHELXL-2014/7 (Sheldrick, 2014)'
_diffrn_ambient_temperature 292(2)
_diffrn_measured_fraction_theta_full 0.999
_diffrn_measured_fraction_theta_max 0.998
_diffrn_measurement_device_type 'CCD area detector'
_diffrn_radiation_type MoK\a
_diffrn_radiation_wavelength 0.71073
_diffrn_reflns_av_R_equivalents 0.1301
_diffrn_reflns_av_unetI/netI 0.0875
_diffrn_reflns_Laue_measured_fraction_full 0.999
_diffrn_reflns_Laue_measured_fraction_max 0.998
_diffrn_reflns_limit_h_max 16
_diffrn_reflns_limit_h_min -16
_diffrn_reflns_limit_k_max 16
_diffrn_reflns_limit_k_min -16
_diffrn_reflns_limit_l_max 52
_diffrn_reflns_limit_l_min -53
_diffrn_reflns_number 17120
_diffrn_reflns_point_group_measured_fraction_full 0.999
_diffrn_reflns_point_group_measured_fraction_max 0.998
_diffrn_reflns_theta_full 25.242
_diffrn_reflns_theta_max 28.290
_diffrn_reflns_theta_min 2.141
_exptl_absorpt_coefficient_mu 4.656
_exptl_absorpt_correction_T_max 0.703
_exptl_absorpt_correction_T_min 0.366
_exptl_absorpt_correction_type multi-scan
_exptl_crystal_colour black
_exptl_crystal_density_diffrn 2.541
_exptl_crystal_description polyhedron
_exptl_crystal_F_000 3927
_exptl_crystal_size_max 0.360
_exptl_crystal_size_mid 0.120
_exptl_crystal_size_min 0.120
_refine_diff_density_max 3.827
_refine_diff_density_min -1.652
_refine_diff_density_rms 0.369
_refine_ls_abs_structure_details
;
 Refined as an inversion twin.
;
_refine_ls_abs_structure_Flack 0.26(11)
_refine_ls_extinction_method none
_refine_ls_goodness_of_fit_ref 1.076
_refine_ls_hydrogen_treatment constr
_refine_ls_matrix_type full
_refine_ls_number_parameters 286
_refine_ls_number_reflns 5859
_refine_ls_number_restraints 19
_refine_ls_restrained_S_all 1.074
_refine_ls_R_factor_all 0.0995
_refine_ls_R_factor_gt 0.0890
_refine_ls_shift/su_max 0.000
_refine_ls_shift/su_mean 0.000
_refine_ls_structure_factor_coef Fsqd
_refine_ls_weighting_details 'w=1/[\s^2^(Fo^2^)+(0.1449P)^2^+364.4051P] where P=(Fo^2^+2Fc^2^)/3'
_refine_ls_weighting_scheme calc
_refine_ls_wR_factor_gt 0.2245
_refine_ls_wR_factor_ref 0.2432
_reflns_Friedel_coverage 1.000
_reflns_Friedel_fraction_full 0.999
_reflns_Friedel_fraction_max 0.998
_reflns_number_gt 5296
_reflns_number_total 5859
_reflns_threshold_expression 'I > 2\s(I)'
_cod_data_source_file c6ce00616g2.cif
_cod_data_source_block shelx_2
_cod_depositor_comments 'Adding full bibliography for 7225235--7225239.cif.'
_cod_original_cell_volume 5401.0(9)
_cod_database_code 7225236
_shelx_shelxl_version_number 2014/7
_shelx_space_group_comment
;
The symmetry employed for this shelxl refinement is uniquely defined
by the following loop, which should always be used as a source of
symmetry information in preference to the above space-group names.
They are only intended as comments.
;
_shelx_estimated_absorpt_t_min 0.285
_shelx_estimated_absorpt_t_max 0.605

loop_
_space_group_symop_operation_xyz
'x, y, z'
'-y, x-y, z'
'-x+y, -x, z'
'x+2/3, y+1/3, z+1/3'
'-y+2/3, x-y+1/3, z+1/3'
'-x+y+2/3, -x+1/3, z+1/3'
'x+1/3, y+2/3, z+2/3'
'-y+1/3, x-y+2/3, z+2/3'
'-x+y+1/3, -x+2/3, z+2/3'

loop_
_atom_site_label
_atom_site_type_symbol
_atom_site_fract_x
_atom_site_fract_y
_atom_site_fract_z
_atom_site_U_iso_or_equiv
_atom_site_adp_type
_atom_site_occupancy
_atom_site_site_symmetry_order
_atom_site_calc_flag
_atom_site_refinement_flags_posn
_atom_site_refinement_flags_adp
_atom_site_refinement_flags_occupancy
Sb1 Sb 0.39770(13) 0.02701(14) 0.29546(3) 0.0207(3) Uani 1 1 d . . .
Sb2 Sb 0.21285(14) -0.23267(14) 0.24407(3) 0.0212(3) Uani 1 1 d . . .
V5 V 0.1442(3) 0.1897(3) 0.19346(8) 0.0159(7) Uani 1 1 d . . .
V4 V 0.1940(3) 0.0630(3) 0.34354(8) 0.0139(6) Uani 1 1 d . . .
V3 V 0.2058(3) 0.2915(3) 0.32404(9) 0.0170(7) Uani 1 1 d . . .
V2 V 0.2900(3) 0.0767(4) 0.21377(9) 0.0178(7) Uani 1 1 d . . .
V1 V 0.3517(3) 0.2613(3) 0.26860(8) 0.0169(7) Uani 1 1 d . . .
Ni2 Ni 0.0000 0.0000 0.08069(12) 0.0216(10) Uani 1 3 d S T P
Ni1 Ni 0.3333 0.6667 0.11939(12) 0.0209(9) Uani 1 3 d S T P
O14 O 0.0448(14) -0.0975(14) 0.3483(4) 0.017(3) Uani 1 1 d . . .
O13 O 0.1934(15) -0.1033(16) 0.2211(4) 0.025(3) Uani 1 1 d . . .
O12 O 0.0893(15) -0.2638(17) 0.2779(4) 0.021(3) Uani 1 1 d . . .
O11 O 0.2909(15) 0.2003(15) 0.3128(3) 0.017(3) Uani 1 1 d . . .
O10 O 0.3583(15) -0.1220(15) 0.2704(4) 0.022(3) Uani 1 1 d . . .
O9 O 0.1404(16) 0.0333(13) 0.1900(4) 0.020(3) Uani 1 1 d . . .
O8 O 0.2802(16) 0.2245(15) 0.2241(4) 0.021(3) Uani 1 1 d . . .
O7 O 0.0440(15) 0.2770(16) 0.3149(4) 0.025(3) Uani 1 1 d . . .
O6 O 0.2728(14) 0.0893(17) 0.3777(4) 0.024(3) Uani 1 1 d . . .
O5 O 0.2024(16) 0.2648(15) 0.1593(4) 0.025(3) Uani 1 1 d . . .
O4 O 0.3576(15) 0.1080(15) 0.2595(4) 0.019(3) Uani 1 1 d . . .
N2 N 0.197(2) 0.516(2) 0.1480(5) 0.036(5) Uani 1 1 d . . .
H2C H 0.2249 0.4656 0.1542 0.043 Uiso 1 1 calc R U .
H2D H 0.1774 0.5431 0.1662 0.043 Uiso 1 1 calc R U .
O1W O 0.0000 0.0000 0.2690(14) 0.071(14) Uani 1 3 d S T P
O3 O 0.2812(18) 0.4039(19) 0.3499(5) 0.035(4) Uani 1 1 d . . .
N4 N -0.001(3) -0.144(3) 0.0509(7) 0.041(6) Uani 1 1 d . U .
O2 O 0.4941(17) 0.3682(19) 0.2676(5) 0.033(4) Uani 1 1 d . . .
N3 N -0.031(2) 0.124(2) 0.1104(5) 0.028(4) Uani 1 1 d . . .
H3C H -0.0574 0.0919 0.1306 0.034 Uiso 1 1 calc R U .
H3D H 0.0395 0.1954 0.1127 0.034 Uiso 1 1 calc R U .
N1 N 0.1759(19) 0.6298(18) 0.0906(5) 0.027(4) Uani 1 1 d . . .
H1C H 0.1762 0.7001 0.0865 0.033 Uiso 1 1 calc R U .
H1D H 0.1782 0.5969 0.0710 0.033 Uiso 1 1 calc R U .
O1 O 0.4029(18) 0.108(2) 0.1886(5) 0.036(4) Uani 1 1 d . . .
C1 C 0.064(3) 0.545(3) 0.1085(6) 0.038(6) Uani 1 1 d . . .
H1A H -0.0052 0.5062 0.0931 0.046 Uiso 1 1 calc R U .
H1B H 0.0454 0.5892 0.1253 0.046 Uiso 1 1 calc R U .
C2 C 0.084(3) 0.448(3) 0.1250(8) 0.041(7) Uani 1 1 d . . .
H2A H 0.0991 0.4004 0.1082 0.049 Uiso 1 1 calc R U .
H2B H 0.0117 0.3911 0.1378 0.049 Uiso 1 1 calc R U .
C3 C -0.121(4) 0.145(4) 0.0943(10) 0.055(8) Uani 1 1 d . U .
H3A H -0.1679 0.1588 0.1115 0.066 Uiso 1 1 calc R U .
H3B H -0.0784 0.2201 0.0813 0.066 Uiso 1 1 calc R U .
C4 C -0.051(6) -0.256(6) 0.0734(15) 0.086(14) Uani 1 1 d . U .
H4A H -0.0829 -0.3301 0.0598 0.104 Uiso 1 1 calc R U .
H4B H 0.0157 -0.2510 0.0870 0.104 Uiso 1 1 calc R U .
O4W O 0.028(4) 0.553(5) 0.1927(8) 0.099(14) Uani 1 1 d . . .
O3W O 0.0000 0.0000 -0.0169(13) 0.072(15) Uani 1 3 d S T P
O5W O 0.6667 0.3333 0.210(3) 0.18(5) Uiso 1 3 d S . P

loop_
_atom_site_aniso_label
_atom_site_aniso_U_11
_atom_site_aniso_U_22
_atom_site_aniso_U_33
_atom_site_aniso_U_23
_atom_site_aniso_U_13
_atom_site_aniso_U_12
Sb1 0.0168(6) 0.0291(8) 0.0179(6) 0.0030(5) 0.0007(5) 0.0127(6)
Sb2 0.0270(7) 0.0257(7) 0.0181(6) 0.0023(5) 0.0045(5) 0.0186(6)
V5 0.0158(15) 0.0149(16) 0.0144(14) 0.0007(12) -0.0007(11) 0.0056(13)
V4 0.0124(15) 0.0163(15) 0.0128(14) 0.0018(11) -0.0007(11) 0.0071(12)
V3 0.0179(16) 0.0149(15) 0.0155(15) -0.0023(12) -0.0032(12) 0.0062(13)
V2 0.0162(15) 0.0214(17) 0.0154(15) -0.0001(12) 0.0040(12) 0.0091(14)
V1 0.0143(15) 0.0168(16) 0.0145(15) 0.0012(12) -0.0016(12) 0.0040(12)
Ni2 0.0213(14) 0.0213(14) 0.022(2) 0.000 0.000 0.0107(7)
Ni1 0.0237(14) 0.0237(14) 0.015(2) 0.000 0.000 0.0119(7)
O14 0.015(7) 0.013(6) 0.018(6) 0.000(5) 0.003(5) 0.003(5)
O13 0.016(7) 0.026(8) 0.028(8) 0.006(7) -0.006(6) 0.005(6)
O12 0.023(7) 0.035(9) 0.011(6) -0.001(6) 0.006(5) 0.019(7)
O11 0.023(7) 0.020(7) 0.010(6) 0.008(5) 0.006(5) 0.012(6)
O10 0.016(7) 0.022(8) 0.031(8) -0.003(6) 0.003(6) 0.012(6)
O9 0.029(8) 0.012(6) 0.023(7) 0.000(5) -0.003(6) 0.013(6)
O8 0.027(8) 0.022(7) 0.015(6) -0.005(6) -0.006(6) 0.012(6)
O7 0.014(7) 0.027(8) 0.033(9) 0.013(7) -0.005(6) 0.009(6)
O6 0.010(6) 0.033(9) 0.025(8) 0.005(6) -0.005(6) 0.009(6)
O5 0.022(8) 0.018(7) 0.019(7) 0.004(6) 0.003(6) -0.003(6)
O4 0.023(7) 0.025(7) 0.018(7) 0.004(6) 0.003(5) 0.019(7)
N2 0.047(14) 0.038(12) 0.024(10) 0.017(9) 0.006(9) 0.022(11)
O1W 0.08(2) 0.08(2) 0.05(3) 0.000 0.000 0.041(11)
O3 0.031(9) 0.036(10) 0.031(9) -0.017(8) -0.013(7) 0.010(8)
N4 0.041(6) 0.041(6) 0.041(6) -0.0003(15) 0.0005(15) 0.021(3)
O2 0.028(9) 0.035(10) 0.024(8) -0.002(7) 0.004(7) 0.006(8)
N3 0.025(10) 0.024(10) 0.035(11) -0.004(8) 0.001(8) 0.011(8)
N1 0.028(10) 0.017(9) 0.032(10) 0.007(8) 0.006(8) 0.009(8)
O1 0.026(9) 0.050(12) 0.034(10) 0.009(9) 0.007(7) 0.021(9)
C1 0.036(14) 0.051(17) 0.024(12) 0.002(11) 0.002(10) 0.019(13)
C2 0.036(14) 0.029(13) 0.047(16) 0.008(12) 0.018(12) 0.009(12)
C3 0.055(8) 0.055(8) 0.055(8) -0.0001(15) -0.0001(15) 0.028(4)
C4 0.086(14) 0.086(14) 0.086(14) -0.0001(15) 0.0001(15) 0.043(7)
O4W 0.08(3) 0.17(4) 0.046(16) 0.00(2) 0.018(16) 0.07(3)
O3W 0.08(2) 0.08(2) 0.05(2) 0.000 0.000 0.042(12)

loop_
_atom_type_symbol
_atom_type_description
_atom_type_scat_dispersion_real
_atom_type_scat_dispersion_imag
_atom_type_scat_source
C C 0.0033 0.0016 'International Tables Vol C Tables 4.2.6.8 and 6.1.1.4'
H H 0.0000 0.0000 'International Tables Vol C Tables 4.2.6.8 and 6.1.1.4'
N N 0.0061 0.0033 'International Tables Vol C Tables 4.2.6.8 and 6.1.1.4'
O O 0.0106 0.0060 'International Tables Vol C Tables 4.2.6.8 and 6.1.1.4'
V V 0.3005 0.5294 'International Tables Vol C Tables 4.2.6.8 and 6.1.1.4'
Ni Ni 0.3393 1.1124 'International Tables Vol C Tables 4.2.6.8 and 6.1.1.4'
Sb Sb -0.5866 1.5461 'International Tables Vol C Tables 4.2.6.8 and 6.1.1.4'

loop_
_geom_angle_atom_site_label_1
_geom_angle_atom_site_label_2
_geom_angle_atom_site_label_3
_geom_angle
_geom_angle_site_symmetry_1
_geom_angle_site_symmetry_3
O10 Sb1 O7 93.7(7) . 3
O10 Sb1 O4 96.2(7) . .
O7 Sb1 O4 92.5(7) 3 .
O12 Sb2 O10 97.5(7) . .
O12 Sb2 O13 94.4(7) . .
O10 Sb2 O13 97.1(7) . .
O5 V5 O9 108.3(8) . 2
O5 V5 O9 107.6(8) . .
O9 V5 O9 90.8(10) 2 .
O5 V5 O8 108.2(8) . .
O9 V5 O8 143.3(7) 2 .
O9 V5 O8 81.3(7) . .
O5 V5 O13 105.8(9) . 2
O9 V5 O13 77.7(7) 2 2
O9 V5 O13 146.5(8) . 2
O8 V5 O13 89.4(7) . 2
O5 V5 V2 107.9(7) . .
O9 V5 V2 126.1(5) 2 .
O9 V5 V2 40.4(5) . .
O8 V5 V2 41.6(5) . .
O13 V5 V2 127.0(5) 2 .
O5 V5 V2 109.8(7) . 2
O9 V5 V2 37.9(5) 2 2
O9 V5 V2 123.6(5) . 2
O8 V5 V2 122.8(5) . 2
O13 V5 V2 39.9(5) 2 2
V2 V5 V2 142.26(17) . 2
O6 V4 O14 106.7(8) . 2
O6 V4 O14 107.4(8) . .
O14 V4 O14 89.9(9) 2 .
O6 V4 O11 107.7(8) . .
O14 V4 O11 83.3(7) 2 .
O14 V4 O11 144.8(7) . .
O6 V4 O7 107.0(9) . 3
O14 V4 O7 146.2(8) 2 3
O14 V4 O7 78.2(6) . 3
O11 V4 O7 88.6(6) . 3
O6 V4 V3 107.6(7) . .
O14 V4 V3 41.4(5) 2 .
O14 V4 V3 126.4(5) . .
O11 V4 V3 42.5(5) . .
O7 V4 V3 126.6(5) 3 .
O6 V4 V3 109.3(7) . 3
O14 V4 V3 123.5(5) 2 3
O14 V4 V3 38.4(5) . 3
O11 V4 V3 123.2(5) . 3
O7 V4 V3 40.0(4) 3 3
V3 V4 V3 143.08(17) . 3
O3 V3 O14 109.9(9) . 2
O3 V3 O11 113.7(9) . .
O14 V3 O11 82.8(6) 2 .
O3 V3 O7 109.0(10) . .
O14 V3 O7 79.2(6) 2 .
O11 V3 O7 137.1(8) . .
O3 V3 O12 108.4(9) . 2
O14 V3 O12 141.5(7) 2 2
O11 V3 O12 79.3(6) . 2
O7 V3 O12 91.2(7) . 2
O3 V3 V4 113.9(8) . .
O14 V3 V4 41.0(4) 2 .
O11 V3 V4 42.4(4) . .
O7 V3 V4 114.5(5) . .
O12 V3 V4 117.4(5) 2 .
O3 V3 V1 117.0(8) . .
O14 V3 V1 115.1(5) 2 .
O11 V3 V1 38.8(4) . .
O7 V3 V1 120.5(6) . .
O12 V3 V1 40.5(5) 2 .
V4 V3 V1 79.05(13) . .
O3 V3 V4 112.5(8) . 2
O14 V3 V4 38.9(4) 2 2
O11 V3 V4 114.7(5) . 2
O7 V3 V4 40.6(5) . 2
O12 V3 V4 124.3(5) 2 2
V4 V3 V4 77.53(15) . 2
V1 V3 V4 130.29(15) . 2
O1 V2 O9 111.6(9) . .
O1 V2 O8 111.3(10) . .
O9 V2 O8 81.9(7) . .
O1 V2 O4 107.2(9) . .
O9 V2 O4 141.0(7) . .
O8 V2 O4 80.7(6) . .
O1 V2 O13 109.3(10) . .
O9 V2 O13 78.3(6) . .
O8 V2 O13 139.0(8) . .
O4 V2 O13 92.6(7) . .
O1 V2 V5 113.0(7) . .
O9 V2 V5 40.9(4) . .
O8 V2 V5 41.8(5) . .
O4 V2 V5 118.1(5) . .
O13 V2 V5 114.7(5) . .
O1 V2 V1 114.5(8) . .
O9 V2 V1 114.9(5) . .
O8 V2 V1 39.7(4) . .
O4 V2 V1 41.1(4) . .
O13 V2 V1 123.0(6) . .
V5 V2 V1 79.28(13) . .
O1 V2 V5 114.4(8) . 3
O9 V2 V5 38.1(4) . 3
O8 V2 V5 114.0(5) . 3
O4 V2 V5 124.5(5) . 3
O13 V2 V5 40.3(5) . 3
V5 V2 V5 77.13(16) . 3
V1 V2 V5 130.74(15) . 3
O2 V1 O11 113.9(8) . .
O2 V1 O8 111.3(9) . .
O11 V1 O8 134.8(7) . .
O2 V1 O12 103.1(10) . 2
O11 V1 O12 80.4(6) . 2
O8 V1 O12 89.3(7) . 2
O2 V1 O4 103.8(9) . .
O11 V1 O4 89.1(6) . .
O8 V1 O4 80.7(7) . .
O12 V1 O4 153.1(7) 2 .
O2 V1 V2 112.1(7) . .
O11 V1 V2 118.0(5) . .
O8 V1 V2 40.0(5) . .
O12 V1 V2 125.5(5) 2 .
O4 V1 V2 40.7(4) . .
O2 V1 V3 113.7(7) . .
O11 V1 V3 39.6(5) . .
O8 V1 V3 118.0(5) . .
O12 V1 V3 40.8(4) 2 .
O4 V1 V3 124.9(5) . .
V2 V1 V3 134.27(15) . .
N3 Ni2 N3 92.1(9) 3 2
N3 Ni2 N3 92.1(9) 3 .
N3 Ni2 N3 92.1(9) 2 .
N3 Ni2 N4 170.7(9) 3 3
N3 Ni2 N4 94.9(9) 2 3
N3 Ni2 N4 81.4(9) . 3
N3 Ni2 N4 81.4(9) 3 2
N3 Ni2 N4 170.7(9) 2 2
N3 Ni2 N4 94.9(9) . 2
N4 Ni2 N4 92.4(10) 3 2
N3 Ni2 N4 94.9(9) 3 .
N3 Ni2 N4 81.4(9) 2 .
N3 Ni2 N4 170.7(9) . .
N4 Ni2 N4 92.4(10) 3 .
N4 Ni2 N4 92.4(10) 2 .
N1 Ni1 N1 93.3(8) . 3_565
N1 Ni1 N1 93.3(8) . 2_665
N1 Ni1 N1 93.3(8) 3_565 2_665
N1 Ni1 N2 91.4(9) . 3_565
N1 Ni1 N2 81.7(8) 3_565 3_565
N1 Ni1 N2 173.3(9) 2_665 3_565
N1 Ni1 N2 81.7(8) . .
N1 Ni1 N2 173.3(9) 3_565 .
N1 Ni1 N2 91.4(9) 2_665 .
N2 Ni1 N2 93.9(9) 3_565 .
N1 Ni1 N2 173.3(9) . 2_665
N1 Ni1 N2 91.4(9) 3_565 2_665
N1 Ni1 N2 81.7(8) 2_665 2_665
N2 Ni1 N2 93.9(9) 3_565 2_665
N2 Ni1 N2 93.9(9) . 2_665
V4 O14 V3 97.6(7) 3 3
V4 O14 V4 147.6(9) 3 .
V3 O14 V4 102.7(7) 3 .
V2 O13 Sb2 138.3(9) . .
V2 O13 V5 99.8(8) . 3
Sb2 O13 V5 121.8(8) . 3
Sb2 O12 V1 123.2(8) . 3
Sb2 O12 V3 137.2(9) . 3
V1 O12 V3 98.7(6) 3 3
V1 O11 V3 101.6(7) . .
V1 O11 V4 150.6(9) . .
V3 O11 V4 95.1(6) . .
Sb1 O10 Sb2 130.9(8) . .
V2 O9 V5 104.0(7) . 3
V2 O9 V5 98.7(7) . .
V5 O9 V5 147.9(10) 3 .
V1 O8 V2 100.3(7) . .
V1 O8 V5 150.6(10) . .
V2 O8 V5 96.6(7) . .
Sb1 O7 V3 140.6(9) 2 .
Sb1 O7 V4 118.7(8) 2 2
V3 O7 V4 99.4(7) . 2
Sb1 O4 V2 140.6(9) . .
Sb1 O4 V1 120.3(8) . .
V2 O4 V1 98.2(6) . .
C2 N2 Ni1 105.9(15) . .
C4 N4 Ni2 106(3) . .
C3 N3 Ni2 109(2) . .
C1 N1 Ni1 109.8(16) . .
N1 C1 C2 108(2) . .
C1 C2 N2 107(2) . .
C4 C3 N3 117(4) 3 .
C3 C4 N4 112(4) 2 .

loop_
_geom_bond_atom_site_label_1
_geom_bond_atom_site_label_2
_geom_bond_distance
_geom_bond_site_symmetry_2
Sb1 O10 1.948(16) .
Sb1 O7 1.948(15) 3
Sb1 O4 1.962(14) .
Sb2 O12 1.940(14) .
Sb2 O10 1.952(17) .
Sb2 O13 1.976(17) .
V5 O5 1.611(16) .
V5 O9 1.926(15) 2
V5 O9 1.935(15) .
V5 O8 1.960(16) .
V5 O13 1.987(16) 2
V5 V2 2.922(5) .
V5 V2 3.028(5) 2
V4 O6 1.617(15) .
V4 O14 1.914(15) 2
V4 O14 1.947(15) .
V4 O11 1.959(15) .
V4 O7 1.997(17) 3
V4 V3 2.891(5) .
V4 V3 3.027(5) 3
V3 O3 1.612(18) .
V3 O14 1.930(16) 2
V3 O11 1.959(16) .
V3 O7 1.971(16) .
V3 O12 1.990(15) 2
V3 V1 3.011(5) .
V3 V4 3.027(5) 2
V2 O1 1.614(19) .
V2 O9 1.918(17) .
V2 O8 1.954(17) .
V2 O4 1.969(15) .
V2 O13 1.971(17) .
V2 V1 2.990(5) .
V2 V5 3.028(5) 3
V1 O2 1.604(19) .
V1 O11 1.926(14) .
V1 O8 1.940(15) .
V1 O12 1.979(17) 2
V1 O4 1.986(16) .
Ni2 N3 2.13(2) 3
Ni2 N3 2.13(2) 2
Ni2 N3 2.13(2) .
Ni2 N4 2.16(3) 3
Ni2 N4 2.16(3) 2
Ni2 N4 2.16(3) .
Ni1 N1 2.12(2) .
Ni1 N1 2.12(2) 3_565
Ni1 N1 2.12(2) 2_665
Ni1 N2 2.13(2) 3_565
Ni1 N2 2.13(2) .
Ni1 N2 2.13(2) 2_665
O14 V4 1.914(15) 3
O14 V3 1.930(16) 3
O13 V5 1.987(16) 3
O12 V1 1.979(17) 3
O12 V3 1.990(15) 3
O9 V5 1.926(15) 3
O7 Sb1 1.948(15) 2
O7 V4 1.997(17) 2
N2 C2 1.54(4) .
N4 C4 1.51(7) .
N3 C3 1.43(4) .
N1 C1 1.45(3) .
C1 C2 1.51(4) .
C3 C4 1.39(7) 3
C4 C3 1.39(7) 2
